data_7208637
loop_
_publ_author_name
'Du, Dong-Ying'
'Qin, Jun-Sheng'
'Sun, Cheng-Xin'
'Wang, Xin-Long'
'Zhang, Shu-Ran'
'Shen, Ping'
'Li, Shun-Li'
'Su, Zhong-Min'
'Lan, Ya-Qian'

_publ_section_title
;
 Functional heterometallic coordination polymers with metalloligands as
 tunable luminescent crystalline materials
;
_journal_issue 37
_journal_name_full 'Journal of Materials Chemistry'
_journal_page_first 19673
_journal_paper_doi 10.1039/c2jm34661c
_journal_volume 22
_journal_year 2012
_chemical_formula_moiety 'C66 H59 Br4 N10 O11 Tb Zn2'
_chemical_formula_sum 'C66 H59 Br4 N10 O11 Tb Zn2'
_chemical_formula_weight 1777.53
_chemical_name_systematic
;
?
;
_space_group_IT_number 14
_symmetry_cell_setting monoclinic
_symmetry_space_group_name_Hall '-P 2yn'
_symmetry_space_group_name_H-M 'P 1 21/n 1'
_atom_sites_solution_hydrogens geom
_atom_sites_solution_primary direct
_atom_sites_solution_secondary difmap
_audit_creation_method SHELXL-97
_cell_angle_alpha 90.0000(10)
_cell_angle_beta 99.7480(10)
_cell_angle_gamma 90.0000(10)
_cell_formula_units_Z 4
_cell_length_a 15.6340(8)
_cell_length_b 13.4910(7)
_cell_length_c 33.0790(18)
_cell_measurement_temperature 293(2)
_cell_volume 6876.2(6)
_computing_cell_refinement 'SMART (Bruker, 1997)'
_computing_data_collection 'SMART (Bruker, 1997)'
_computing_data_reduction SAINT
_computing_molecular_graphics 'SHELXTL-PLUS (Sheldrick, 1990)'
_computing_publication_material SHELXL-97
_computing_structure_refinement 'SHELXL-97 (Sheldrick, 1997)'
_computing_structure_solution 'SHELXS-97(Sheldrick, 1997)'
_diffrn_ambient_temperature 293(2)
_diffrn_measured_fraction_theta_full 0.997
_diffrn_measured_fraction_theta_max 0.997
_diffrn_measurement_device_type 'Bruker APEX CCD area-detector'
_diffrn_measurement_method '\w scans'
_diffrn_radiation_monochromator graphite
_diffrn_radiation_source 'fine-focus sealed tube'
_diffrn_radiation_type MoK\a
_diffrn_radiation_wavelength 0.71069
_diffrn_reflns_av_R_equivalents 0.0431
_diffrn_reflns_av_sigmaI/netI 0.0617
_diffrn_reflns_limit_h_max 19
_diffrn_reflns_limit_h_min -16
_diffrn_reflns_limit_k_max 11
_diffrn_reflns_limit_k_min -16
_diffrn_reflns_limit_l_max 40
_diffrn_reflns_limit_l_min -40
_diffrn_reflns_number 36569
_diffrn_reflns_theta_full 26.00
_diffrn_reflns_theta_max 26.00
_diffrn_reflns_theta_min 1.25
_exptl_absorpt_coefficient_mu 4.099
_exptl_absorpt_correction_T_max 0.4658
_exptl_absorpt_correction_T_min 0.4154
_exptl_absorpt_correction_type multi-scan
_exptl_absorpt_process_details 'SADABS(Sheldrick, 1996)'
_exptl_crystal_density_diffrn 1.717
_exptl_crystal_density_method 'not measured'
_exptl_crystal_F_000 3512
_exptl_crystal_size_max 0.26
_exptl_crystal_size_mid 0.22
_exptl_crystal_size_min 0.22
_refine_diff_density_max 1.102
_refine_diff_density_min -1.211
_refine_diff_density_rms 0.128
_refine_ls_extinction_method none
_refine_ls_goodness_of_fit_ref 1.034
_refine_ls_hydrogen_treatment constr
_refine_ls_matrix_type full
_refine_ls_number_parameters 847
_refine_ls_number_reflns 13485
_refine_ls_number_restraints 0
_refine_ls_restrained_S_all 1.034
_refine_ls_R_factor_all 0.0927
_refine_ls_R_factor_gt 0.0491
_refine_ls_shift/su_max 0.002
_refine_ls_shift/su_mean 0.000
_refine_ls_structure_factor_coef Fsqd
_refine_ls_weighting_details 'calc w=1/[\s^2^(Fo^2^)+(0.0839P)^2^+0.0000P] where P=(Fo^2^+2Fc^2^)/3'
_refine_ls_weighting_scheme calc
_refine_ls_wR_factor_gt 0.1355
_refine_ls_wR_factor_ref 0.1543
_reflns_number_gt 8287
_reflns_number_total 13485
_reflns_threshold_expression >2\s(I)
_cod_data_source_file c2jm34661c.txt
_cod_data_source_block ifmc-25
_cod_depositor_comments
;
The following automatic conversions were performed:

'_symmetry_cell_setting' value 'Monoclinic' changed to 'monoclinic'
according to /home/saulius/struct/CIF-dictionaries/cif_core.dic
dictionary named 'cif_core.dic' version 2.4.1 from 2010-06-29.

Automatic conversion script
Id: cif_fix_values 1891 2012-01-12 08:04:46Z andrius 
;
_cod_original_sg_symbol_Hall -P2yn
_cod_original_sg_symbol_H-M P21/n
_cod_database_code 7208637

loop_
_symmetry_equiv_pos_as_xyz
'x, y, z'
'-x+1/2, y+1/2, -z+1/2'
'-x, -y, -z'
'x-1/2, -y-1/2, z-1/2'

loop_
_atom_site_label
_atom_site_type_symbol
_atom_site_fract_x
_atom_site_fract_y
_atom_site_fract_z
_atom_site_U_iso_or_equiv
_atom_site_adp_type
_atom_site_occupancy
_atom_site_symmetry_multiplicity
_atom_site_calc_flag
_atom_site_refinement_flags
C1 C 0.2248(4) -0.0574(4) -0.09719(17) 0.0374(14) Uani 1 1 d .
C2 C 0.1412(4) -0.1313(5) -0.06081(18) 0.0432(15) Uani 1 1 d .
C3 C 0.2264(4) -0.1500(5) -0.04201(19) 0.0454(16) Uani 1 1 d .
C4 C 0.2462(5) -0.2098(6) -0.0075(2) 0.062(2) Uani 1 1 d .
H4 H 0.3033 -0.2240 0.0041 0.074 Uiso 1 1 calc R
C5 C 0.1788(6) -0.2462(7) 0.0082(2) 0.079(3) Uani 1 1 d .
H5 H 0.1899 -0.2848 0.0317 0.095 Uiso 1 1 calc R
C6 C 0.0926(6) -0.2283(7) -0.0095(3) 0.084(3) Uani 1 1 d .
H6 H 0.0484 -0.2553 0.0026 0.100 Uiso 1 1 calc R
C7 C 0.0713(5) -0.1717(6) -0.0445(2) 0.061(2) Uani 1 1 d .
H7 H 0.0139 -0.1608 -0.0566 0.073 Uiso 1 1 calc R
C8 C 0.3733(4) -0.0991(5) -0.0585(2) 0.0483(17) Uani 1 1 d .
H8A H 0.3957 -0.1171 -0.0832 0.058 Uiso 1 1 calc R
H8B H 0.3958 -0.1462 -0.0372 0.058 Uiso 1 1 calc R
C9 C 0.4037(4) 0.0043(5) -0.04523(19) 0.0439(15) Uani 1 1 d .
C10 C 0.4574(4) 0.0557(6) -0.0663(2) 0.0550(18) Uani 1 1 d .
H10 H 0.4768 0.0265 -0.0886 0.066 Uiso 1 1 calc R
C11 C 0.4831(4) 0.1517(6) -0.0545(2) 0.0546(18) Uani 1 1 d .
H11 H 0.5182 0.1869 -0.0695 0.066 Uiso 1 1 calc R
C12 C 0.4565(4) 0.1964(5) -0.01987(19) 0.0431(15) Uani 1 1 d .
C13 C 0.4034(4) 0.1410(6) 0.0012(2) 0.0548(18) Uani 1 1 d .
H13 H 0.3842 0.1680 0.0240 0.066 Uiso 1 1 calc R
C14 C 0.3791(4) 0.0465(6) -0.0114(2) 0.0546(18) Uani 1 1 d .
H14 H 0.3448 0.0101 0.0036 0.066 Uiso 1 1 calc R
C15 C 0.4818(4) 0.2997(6) -0.0079(2) 0.0508(18) Uani 1 1 d .
C16 C 0.1098(4) -0.1632(4) -0.18816(16) 0.0347(13) Uani 1 1 d .
C17 C -0.0201(4) -0.2042(5) -0.18229(17) 0.0410(15) Uani 1 1 d .
C18 C 0.0207(4) -0.2886(5) -0.19439(16) 0.0416(15) Uani 1 1 d .
C19 C -0.0210(5) -0.3800(5) -0.19964(19) 0.0572(19) Uani 1 1 d .
H19 H 0.0061 -0.4362 -0.2078 0.069 Uiso 1 1 calc R
C20 C -0.1036(6) -0.3822(6) -0.1921(2) 0.068(2) Uani 1 1 d .
H20 H -0.1336 -0.4419 -0.1956 0.081 Uiso 1 1 calc R
C21 C -0.1453(5) -0.3012(7) -0.1797(2) 0.066(2) Uani 1 1 d .
H21 H -0.2016 -0.3082 -0.1745 0.080 Uiso 1 1 calc R
C22 C -0.1056(4) -0.2089(6) -0.1747(2) 0.0546(18) Uani 1 1 d .
H22 H -0.1340 -0.1535 -0.1668 0.066 Uiso 1 1 calc R
C23 C 0.1749(4) -0.3268(5) -0.20107(17) 0.0480(16) Uani 1 1 d .
H23A H 0.2193 -0.2918 -0.2126 0.058 Uiso 1 1 calc R
H23B H 0.1541 -0.3808 -0.2195 0.058 Uiso 1 1 calc R
C24 C 0.2150(4) -0.3694(4) -0.15968(17) 0.0380(14) Uani 1 1 d .
C25 C 0.2837(4) -0.4359(5) -0.15737(19) 0.0480(17) Uani 1 1 d .
H25 H 0.3020 -0.4571 -0.1813 0.058 Uiso 1 1 calc R
C26 C 0.3250(4) -0.4708(5) -0.11971(19) 0.0482(17) Uani 1 1 d .
H26 H 0.3719 -0.5137 -0.1184 0.058 Uiso 1 1 calc R
C27 C 0.2971(4) -0.4425(4) -0.08425(17) 0.0359(14) Uani 1 1 d .
C28 C 0.2262(4) -0.3822(5) -0.08652(17) 0.0403(15) Uani 1 1 d .
H28 H 0.2052 -0.3662 -0.0627 0.048 Uiso 1 1 calc R
C29 C 0.1852(4) -0.3448(5) -0.12354(17) 0.0425(15) Uani 1 1 d .
H29 H 0.1377 -0.3030 -0.1244 0.051 Uiso 1 1 calc R
C30 C 0.3455(4) -0.4714(5) -0.04254(19) 0.0401(15) Uani 1 1 d .
C31 C 0.0709(3) 0.2223(4) -0.14011(18) 0.0359(13) Uani 1 1 d .
C32 C 0.1254(4) 0.1885(5) -0.07701(18) 0.0443(15) Uani 1 1 d .
C33 C 0.1159(4) 0.2914(5) -0.0805(2) 0.0461(16) Uani 1 1 d .
C34 C 0.1421(4) 0.3536(6) -0.0476(2) 0.064(2) Uani 1 1 d .
H34 H 0.1382 0.4221 -0.0502 0.077 Uiso 1 1 calc R
C35 C 0.1745(5) 0.3087(7) -0.0104(3) 0.079(3) Uani 1 1 d .
H35 H 0.1925 0.3486 0.0124 0.095 Uiso 1 1 calc R
C36 C 0.1812(5) 0.2070(7) -0.0059(2) 0.079(3) Uani 1 1 d .
H36 H 0.2020 0.1803 0.0198 0.094 Uiso 1 1 calc R
C37 C 0.1574(5) 0.1439(6) -0.0392(2) 0.071(2) Uani 1 1 d .
H37 H 0.1626 0.0755 -0.0366 0.085 Uiso 1 1 calc R
C38 C 0.0454(4) 0.4057(5) -0.1355(2) 0.0489(17) Uani 1 1 d .
H38A H 0.0330 0.4059 -0.1653 0.059 Uiso 1 1 calc R
H38B H 0.0871 0.4580 -0.1268 0.059 Uiso 1 1 calc R
C39 C -0.0367(4) 0.4254(5) -0.11886(18) 0.0421(15) Uani 1 1 d .
C40 C -0.0531(5) 0.5164(5) -0.1020(2) 0.0538(18) Uani 1 1 d .
H40 H -0.0105 0.5652 -0.0992 0.065 Uiso 1 1 calc R
C41 C -0.1311(4) 0.5361(6) -0.0893(2) 0.0539(18) Uani 1 1 d .
H41 H -0.1409 0.5983 -0.0789 0.065 Uiso 1 1 calc R
C42 C -0.1943(4) 0.4644(5) -0.09203(18) 0.0454(16) Uani 1 1 d .
C43 C -0.1801(4) 0.3716(5) -0.1076(2) 0.0536(18) Uani 1 1 d .
H43 H -0.2221 0.3222 -0.1092 0.064 Uiso 1 1 calc R
C44 C -0.1004(4) 0.3538(5) -0.1210(2) 0.0532(18) Uani 1 1 d .
H44 H -0.0905 0.2918 -0.1316 0.064 Uiso 1 1 calc R
C45 C -0.2790(4) 0.4840(6) -0.07854(19) 0.0521(19) Uani 1 1 d .
C46 C -0.1097(4) 0.0604(4) -0.18207(17) 0.0368(14) Uani 1 1 d .
C47 C -0.1367(4) 0.0314(5) -0.12087(19) 0.0445(16) Uani 1 1 d .
C48 C -0.2164(4) 0.0479(5) -0.14574(19) 0.0477(16) Uani 1 1 d .
C49 C -0.2923(4) 0.0438(7) -0.1304(2) 0.070(2) Uani 1 1 d .
H49 H -0.3455 0.0540 -0.1473 0.084 Uiso 1 1 calc R
C50 C -0.2874(5) 0.0244(8) -0.0901(3) 0.089(3) Uani 1 1 d .
H50 H -0.3387 0.0190 -0.0795 0.107 Uiso 1 1 calc R
C51 C -0.2086(6) 0.0123(7) -0.0636(3) 0.085(3) Uani 1 1 d .
H51 H -0.2079 0.0037 -0.0357 0.102 Uiso 1 1 calc R
C52 C -0.1315(5) 0.0130(6) -0.0790(2) 0.064(2) Uani 1 1 d .
H52 H -0.0785 0.0017 -0.0621 0.076 Uiso 1 1 calc R
C53 C -0.2618(4) 0.0976(5) -0.21955(19) 0.0467(16) Uani 1 1 d .
H53A H -0.3092 0.0503 -0.2233 0.056 Uiso 1 1 calc R
H53B H -0.2355 0.0967 -0.2441 0.056 Uiso 1 1 calc R
C54 C -0.2969(4) 0.1991(5) -0.21405(18) 0.0423(15) Uani 1 1 d .
C55 C -0.2452(4) 0.2800(6) -0.2157(2) 0.0558(18) Uani 1 1 d .
H55 H -0.1901 0.2720 -0.2222 0.067 Uiso 1 1 calc R
C56 C -0.2736(4) 0.3725(6) -0.2080(2) 0.0557(18) Uani 1 1 d .
H56 H -0.2372 0.4266 -0.2090 0.067 Uiso 1 1 calc R
C57 C -0.3559(4) 0.3870(5) -0.19856(19) 0.0485(17) Uani 1 1 d .
C58 C -0.4099(4) 0.3058(6) -0.1988(2) 0.0558(19) Uani 1 1 d .
H58 H -0.4662 0.3141 -0.1937 0.067 Uiso 1 1 calc R
C59 C -0.3806(4) 0.2127(6) -0.20644(19) 0.0540(18) Uani 1 1 d .
H59 H -0.4172 0.1583 -0.2065 0.065 Uiso 1 1 calc R
C60 C -0.3873(5) 0.4843(6) -0.1864(2) 0.059(2) Uani 1 1 d .
C61 C 0.2532(4) 0.0031(5) -0.13091(18) 0.0417(14) Uani 1 1 d .
H61A H 0.2596 0.0722 -0.1228 0.050 Uiso 1 1 calc R
H61B H 0.3086 -0.0207 -0.1365 0.050 Uiso 1 1 calc R
C62 C 0.1917(4) -0.1056(5) -0.18661(19) 0.0407(15) Uani 1 1 d .
H62A H 0.2394 -0.1427 -0.1711 0.049 Uiso 1 1 calc R
H62B H 0.2034 -0.0969 -0.2143 0.049 Uiso 1 1 calc R
C63 C 0.0329(4) 0.2099(5) -0.18417(18) 0.0410(15) Uani 1 1 d .
H63A H -0.0255 0.2368 -0.1889 0.049 Uiso 1 1 calc R
H63B H 0.0670 0.2477 -0.2007 0.049 Uiso 1 1 calc R
C64 C -0.0593(3) 0.0753(5) -0.21606(17) 0.0390(14) Uani 1 1 d .
H64A H -0.0580 0.0144 -0.2315 0.047 Uiso 1 1 calc R
H64B H -0.0862 0.1265 -0.2346 0.047 Uiso 1 1 calc R
C65 C 0.1842(4) 0.0751(5) -0.19794(18) 0.0419(15) Uani 1 1 d .
H65A H 0.2268 0.0626 -0.2155 0.050 Uiso 1 1 calc R
H65B H 0.1991 0.1371 -0.1836 0.050 Uiso 1 1 calc R
C66 C 0.0949(3) 0.0837(5) -0.22391(17) 0.0376(14) Uani 1 1 d .
H66A H 0.0949 0.1364 -0.2438 0.045 Uiso 1 1 calc R
H66B H 0.0803 0.0222 -0.2387 0.045 Uiso 1 1 calc R
N1 N 0.1415(3) -0.0718(4) -0.09568(14) 0.0369(11) Uani 1 1 d .
N2 N 0.2792(3) -0.1039(4) -0.06654(14) 0.0404(12) Uani 1 1 d .
N3 N 0.0381(3) -0.1259(4) -0.17860(14) 0.0371(11) Uani 1 1 d .
N4 N 0.1033(3) -0.2594(4) -0.19865(14) 0.0382(12) Uani 1 1 d .
N5 N 0.0964(3) 0.1465(4) -0.11533(14) 0.0392(12) Uani 1 1 d .
N6 N 0.0830(3) 0.3096(4) -0.12100(15) 0.0391(12) Uani 1 1 d .
N7 N -0.0711(3) 0.0371(4) -0.14445(14) 0.0376(11) Uani 1 1 d .
N8 N -0.1975(3) 0.0675(4) -0.18455(14) 0.0421(12) Uani 1 1 d .
N9 N 0.1866(3) -0.0072(3) -0.16743(15) 0.0373(11) Uani 1 1 d .
N10 N 0.0297(3) 0.1050(4) -0.19768(13) 0.0332(11) Uani 1 1 d .
O1 O 0.4431(3) 0.3395(4) 0.01918(14) 0.0581(12) Uani 1 1 d .
O2 O 0.5389(3) 0.3398(3) -0.02475(14) 0.0542(12) Uani 1 1 d .
O1W O 0.4778(3) 0.4061(4) 0.10429(15) 0.0687(15) Uani 1 1 d .
O3 O 0.3088(3) -0.4694(3) -0.01207(13) 0.0490(11) Uani 1 1 d .
O2W O 0.4969(6) 0.6119(8) 0.1059(3) 0.175(4) Uani 1 1 d .
O4 O 0.5754(3) 0.4965(3) 0.03879(13) 0.0524(12) Uani 1 1 d .
O3W O -0.3534(5) 0.7200(6) -0.1473(4) 0.186(5) Uani 1 1 d .
O5 O -0.2964(3) 0.5683(4) -0.06658(14) 0.0563(12) Uani 1 1 d .
O6 O -0.3320(3) 0.4124(4) -0.07840(16) 0.0746(16) Uani 1 1 d .
O7 O -0.4576(4) 0.4987(4) -0.17694(17) 0.0752(16) Uani 1 1 d .
O8 O -0.3279(3) 0.5564(4) -0.18537(16) 0.0691(14) Uani 1 1 d .
H8 H -0.3480 0.6086 -0.1785 0.104 Uiso 1 1 calc R
Zn1 Zn 0.06069(4) 0.00551(5) -0.141304(19) 0.03418(17) Uani 1 1 d .
Zn2 Zn 0.43838(5) 0.90535(6) 0.78732(2) 0.0539(2) Uani 1 1 d .
Br1 Br 0.57504(5) 0.87839(8) 0.76563(3) 0.0859(3) Uani 1 1 d .
Br2 Br 0.32325(5) 0.87942(7) 0.72984(3) 0.0764(3) Uani 1 1 d .
Br3 Br 0.42195(6) 0.78819(7) 0.84042(3) 0.0861(3) Uani 1 1 d .
Br4 Br 0.42936(5) 1.07048(6) 0.81237(3) 0.0716(2) Uani 1 1 d .
Tb1 Tb 0.426929(19) 0.49967(3) 0.042115(9) 0.04430(11) Uani 1 1 d .

loop_
_atom_site_aniso_label
_atom_site_aniso_U_11
_atom_site_aniso_U_22
_atom_site_aniso_U_33
_atom_site_aniso_U_23
_atom_site_aniso_U_13
_atom_site_aniso_U_12
C1 0.039(3) 0.034(4) 0.039(3) 0.000(3) 0.004(3) 0.003(3)
C2 0.058(4) 0.034(4) 0.037(3) 0.002(3) 0.007(3) 0.011(3)
C3 0.055(4) 0.036(4) 0.042(4) 0.004(3) 0.001(3) 0.001(3)
C4 0.081(5) 0.065(5) 0.034(4) 0.008(4) -0.006(4) 0.019(4)
C5 0.106(7) 0.072(6) 0.061(5) 0.027(4) 0.021(5) 0.008(5)
C6 0.108(7) 0.078(6) 0.073(6) 0.028(5) 0.037(5) -0.004(6)
C7 0.064(5) 0.064(5) 0.058(5) 0.015(4) 0.021(4) 0.000(4)
C8 0.038(4) 0.056(4) 0.046(4) 0.002(3) -0.006(3) 0.017(3)
C9 0.033(3) 0.054(4) 0.041(3) -0.004(3) -0.005(3) 0.006(3)
C10 0.047(4) 0.063(5) 0.055(4) -0.014(4) 0.008(3) 0.001(4)
C11 0.041(4) 0.067(5) 0.059(4) -0.005(4) 0.017(3) 0.002(4)
C12 0.035(3) 0.050(4) 0.044(4) -0.010(3) 0.006(3) 0.006(3)
C13 0.053(4) 0.068(5) 0.044(4) -0.003(4) 0.010(3) 0.004(4)
C14 0.057(4) 0.064(5) 0.045(4) -0.005(4) 0.017(3) -0.007(4)
C15 0.044(4) 0.056(5) 0.050(4) -0.002(3) 0.001(3) 0.017(3)
C16 0.042(3) 0.036(4) 0.024(3) 0.005(3) -0.001(2) 0.003(3)
C17 0.045(4) 0.040(4) 0.034(3) 0.006(3) -0.007(3) -0.008(3)
C18 0.055(4) 0.036(4) 0.028(3) 0.003(3) -0.009(3) 0.001(3)
C19 0.073(5) 0.046(4) 0.044(4) 0.005(3) -0.015(4) -0.005(4)
C20 0.079(6) 0.058(5) 0.056(5) 0.008(4) -0.018(4) -0.027(5)
C21 0.050(4) 0.076(6) 0.069(5) 0.014(4) 0.001(4) -0.022(4)
C22 0.039(4) 0.061(5) 0.061(4) 0.004(4) 0.003(3) -0.010(3)
C23 0.068(4) 0.043(4) 0.032(3) -0.002(3) 0.005(3) 0.013(3)
C24 0.045(4) 0.030(3) 0.036(3) -0.004(3) -0.003(3) 0.001(3)
C25 0.047(4) 0.057(5) 0.040(4) -0.007(3) 0.006(3) 0.014(3)
C26 0.044(4) 0.050(4) 0.047(4) -0.004(3) -0.003(3) 0.014(3)
C27 0.040(3) 0.033(3) 0.034(3) -0.004(3) 0.004(3) 0.001(3)
C28 0.041(3) 0.048(4) 0.031(3) 0.000(3) 0.006(3) 0.002(3)
C29 0.052(4) 0.035(4) 0.038(3) -0.001(3) 0.002(3) 0.011(3)
C30 0.041(4) 0.036(4) 0.041(4) 0.000(3) -0.001(3) 0.005(3)
C31 0.028(3) 0.033(3) 0.047(4) 0.002(3) 0.008(3) 0.001(3)
C32 0.041(4) 0.048(4) 0.040(4) -0.006(3) -0.005(3) 0.007(3)
C33 0.037(3) 0.045(4) 0.057(4) -0.008(3) 0.008(3) -0.003(3)
C34 0.056(5) 0.060(5) 0.075(5) -0.022(4) 0.008(4) 0.004(4)
C35 0.075(6) 0.087(7) 0.068(6) -0.044(5) -0.009(4) 0.004(5)
C36 0.094(6) 0.077(6) 0.053(5) -0.017(4) -0.021(4) 0.019(5)
C37 0.090(6) 0.063(5) 0.049(4) -0.008(4) -0.018(4) 0.019(4)
C38 0.052(4) 0.036(4) 0.064(4) 0.004(3) 0.024(3) -0.001(3)
C39 0.048(4) 0.038(4) 0.044(4) 0.005(3) 0.018(3) 0.004(3)
C40 0.059(4) 0.039(4) 0.067(5) -0.001(3) 0.022(4) -0.006(3)
C41 0.058(4) 0.047(4) 0.063(4) -0.006(4) 0.026(4) 0.007(4)
C42 0.049(4) 0.055(4) 0.032(3) -0.006(3) 0.009(3) 0.011(3)
C43 0.051(4) 0.062(5) 0.052(4) -0.009(4) 0.021(3) -0.008(4)
C44 0.053(4) 0.052(4) 0.058(4) -0.013(3) 0.020(3) 0.004(3)
C45 0.046(4) 0.080(6) 0.030(3) -0.013(3) 0.007(3) 0.002(4)
C46 0.042(3) 0.035(4) 0.035(3) -0.003(3) 0.008(3) 0.002(3)
C47 0.039(4) 0.054(4) 0.043(4) 0.006(3) 0.015(3) 0.007(3)
C48 0.045(4) 0.058(4) 0.043(4) 0.015(3) 0.015(3) 0.007(3)
C49 0.038(4) 0.111(7) 0.066(5) 0.016(5) 0.021(4) 0.013(4)
C50 0.058(5) 0.140(9) 0.081(6) 0.045(6) 0.043(5) 0.030(5)
C51 0.084(6) 0.122(8) 0.060(5) 0.042(5) 0.043(5) 0.032(5)
C52 0.065(5) 0.088(6) 0.041(4) 0.019(4) 0.018(3) 0.020(4)
C53 0.031(3) 0.065(5) 0.043(4) 0.002(3) 0.003(3) -0.004(3)
C54 0.035(3) 0.055(4) 0.036(3) 0.004(3) 0.002(3) -0.002(3)
C55 0.044(4) 0.062(5) 0.065(5) 0.013(4) 0.017(3) 0.002(4)
C56 0.048(4) 0.056(5) 0.063(5) 0.012(4) 0.013(3) -0.008(4)
C57 0.054(4) 0.049(4) 0.042(4) 0.002(3) 0.006(3) 0.001(3)
C58 0.038(4) 0.074(6) 0.059(4) -0.004(4) 0.017(3) -0.003(4)
C59 0.040(4) 0.075(5) 0.046(4) -0.003(4) 0.005(3) -0.007(4)
C60 0.060(5) 0.073(6) 0.040(4) 0.010(4) 0.003(3) -0.003(4)
C61 0.030(3) 0.049(4) 0.045(3) 0.006(3) 0.004(3) 0.001(3)
C62 0.039(3) 0.043(4) 0.043(3) 0.005(3) 0.013(3) 0.009(3)
C63 0.038(3) 0.045(4) 0.040(3) 0.013(3) 0.009(3) 0.005(3)
C64 0.033(3) 0.047(4) 0.037(3) 0.002(3) 0.004(3) 0.000(3)
C65 0.035(3) 0.049(4) 0.044(4) 0.011(3) 0.014(3) 0.001(3)
C66 0.036(3) 0.046(4) 0.032(3) 0.005(3) 0.009(3) 0.000(3)
N1 0.034(3) 0.035(3) 0.042(3) 0.009(2) 0.008(2) 0.001(2)
N2 0.039(3) 0.041(3) 0.038(3) 0.004(2) -0.004(2) 0.008(2)
N3 0.036(3) 0.037(3) 0.037(3) 0.000(2) 0.004(2) 0.000(2)
N4 0.045(3) 0.033(3) 0.034(3) -0.002(2) -0.002(2) 0.007(2)
N5 0.042(3) 0.037(3) 0.035(3) -0.002(2) -0.002(2) 0.006(2)
N6 0.037(3) 0.034(3) 0.047(3) -0.001(2) 0.010(2) 0.001(2)
N7 0.037(3) 0.044(3) 0.032(3) 0.000(2) 0.007(2) 0.004(2)
N8 0.031(3) 0.059(4) 0.036(3) 0.006(3) 0.006(2) 0.002(2)
N9 0.033(3) 0.038(3) 0.041(3) 0.004(2) 0.007(2) 0.000(2)
N10 0.034(3) 0.039(3) 0.027(2) 0.001(2) 0.005(2) 0.003(2)
O1 0.060(3) 0.060(3) 0.056(3) -0.010(2) 0.013(2) 0.009(3)
O2 0.045(3) 0.050(3) 0.071(3) -0.013(2) 0.018(2) -0.001(2)
O1W 0.068(3) 0.080(4) 0.058(3) 0.017(3) 0.009(3) 0.019(3)
O3 0.048(3) 0.060(3) 0.036(2) 0.008(2) -0.001(2) 0.006(2)
O2W 0.189(9) 0.182(10) 0.151(8) -0.036(7) 0.020(7) -0.006(7)
O4 0.043(3) 0.067(3) 0.044(2) -0.005(2) -0.003(2) 0.016(2)
O3W 0.123(6) 0.081(5) 0.384(15) -0.049(7) 0.131(8) -0.017(5)
O5 0.055(3) 0.063(3) 0.054(3) -0.001(3) 0.019(2) 0.010(3)
O6 0.058(3) 0.089(4) 0.085(4) -0.043(3) 0.037(3) -0.017(3)
O7 0.065(4) 0.085(4) 0.083(4) -0.009(3) 0.032(3) 0.005(3)
O8 0.067(3) 0.062(4) 0.080(4) 0.000(3) 0.016(3) -0.003(3)
Zn1 0.0321(4) 0.0361(4) 0.0340(3) 0.0028(3) 0.0044(3) 0.0031(3)
Zn2 0.0512(5) 0.0548(5) 0.0601(5) -0.0001(4) 0.0224(4) 0.0009(4)
Br1 0.0626(5) 0.0943(7) 0.1099(7) -0.0333(6) 0.0411(5) -0.0120(5)
Br2 0.0645(5) 0.0983(7) 0.0676(5) -0.0092(5) 0.0146(4) 0.0182(5)
Br3 0.0836(6) 0.0752(6) 0.1062(7) 0.0345(5) 0.0354(5) 0.0198(5)
Br4 0.0714(5) 0.0625(5) 0.0893(6) -0.0083(4) 0.0379(4) -0.0080(4)
Tb1 0.04048(19) 0.0578(2) 0.03593(17) 0.00678(15) 0.01034(13) 0.01705(15)

loop_
_atom_type_symbol
_atom_type_description
_atom_type_scat_dispersion_real
_atom_type_scat_dispersion_imag
_atom_type_scat_source
C C 0.0033 0.0016 'International Tables Vol C Tables 4.2.6.8 and 6.1.1.4'
H H 0.0000 0.0000 'International Tables Vol C Tables 4.2.6.8 and 6.1.1.4'
N N 0.0061 0.0033 'International Tables Vol C Tables 4.2.6.8 and 6.1.1.4'
O O 0.0106 0.0060 'International Tables Vol C Tables 4.2.6.8 and 6.1.1.4'
Zn Zn 0.2839 1.4301 'International Tables Vol C Tables 4.2.6.8 and 6.1.1.4'
Br Br -0.2901 2.4595 'International Tables Vol C Tables 4.2.6.8 and 6.1.1.4'
Tb Tb -0.1723 4.1537 'International Tables Vol C Tables 4.2.6.8 and 6.1.1.4'

loop_
_geom_angle_atom_site_label_1
_geom_angle_atom_site_label_2
_geom_angle_atom_site_label_3
_geom_angle
_geom_angle_site_symmetry_1
_geom_angle_site_symmetry_3
N1 C1 N2 113.5(5) . .
N1 C1 C61 121.4(5) . .
N2 C1 C61 125.1(5) . .
C3 C2 N1 109.5(5) . .
C3 C2 C7 120.2(6) . .
N1 C2 C7 130.3(6) . .
C4 C3 C2 122.3(7) . .
C4 C3 N2 131.6(6) . .
C2 C3 N2 105.9(5) . .
C5 C4 C3 116.7(7) . .
C4 C5 C6 122.6(7) . .
C7 C6 C5 121.8(8) . .
C6 C7 C2 116.3(7) . .
N2 C8 C9 110.6(5) . .
C10 C9 C14 119.2(6) . .
C10 C9 C8 120.5(6) . .
C14 C9 C8 120.2(6) . .
C9 C10 C11 120.1(6) . .
C10 C11 C12 120.9(6) . .
C13 C12 C11 117.3(6) . .
C13 C12 C15 121.6(6) . .
C11 C12 C15 121.0(6) . .
C14 C13 C12 120.3(6) . .
C9 C14 C13 122.2(7) . .
O2 C15 O1 126.0(7) . .
O2 C15 C12 117.6(6) . .
O1 C15 C12 116.4(6) . .
N3 C16 N4 113.7(5) . .
N3 C16 C62 123.6(5) . .
N4 C16 C62 122.6(5) . .
N3 C17 C18 108.8(5) . .
N3 C17 C22 130.5(6) . .
C18 C17 C22 120.7(6) . .
N4 C18 C19 131.8(6) . .
N4 C18 C17 106.1(5) . .
C19 C18 C17 122.1(6) . .
C20 C19 C18 115.9(7) . .
C19 C20 C21 123.6(7) . .
C20 C21 C22 121.7(7) . .
C21 C22 C17 116.0(7) . .
N4 C23 C24 113.0(5) . .
C25 C24 C29 118.2(5) . .
C25 C24 C23 119.4(5) . .
C29 C24 C23 122.4(5) . .
C26 C25 C24 120.4(6) . .
C27 C26 C25 120.5(6) . .
C28 C27 C26 119.4(5) . .
C28 C27 C30 118.8(5) . .
C26 C27 C30 121.8(5) . .
C27 C28 C29 121.2(6) . .
C28 C29 C24 120.1(6) . .
O3 C30 O4 120.3(5) . 3_655
O3 C30 C27 120.5(5) . .
O4 C30 C27 119.3(6) 3_655 .
O3 C30 Tb1 53.6(3) . 1_545
O4 C30 Tb1 66.9(3) 3_655 1_545
C27 C30 Tb1 171.3(4) . 1_545
N5 C31 N6 112.5(5) . .
N5 C31 C63 123.1(5) . .
N6 C31 C63 124.4(5) . .
N5 C32 C37 130.5(6) . .
N5 C32 C33 108.3(5) . .
C37 C32 C33 121.1(6) . .
N6 C33 C34 132.3(7) . .
N6 C33 C32 106.0(5) . .
C34 C33 C32 121.6(7) . .
C33 C34 C35 116.7(7) . .
C36 C35 C34 122.6(7) . .
C35 C36 C37 121.1(8) . .
C36 C37 C32 116.8(7) . .
N6 C38 C39 110.7(5) . .
C44 C39 C40 117.3(6) . .
C44 C39 C38 120.7(6) . .
C40 C39 C38 122.0(6) . .
C41 C40 C39 121.6(6) . .
C42 C41 C40 120.5(7) . .
C41 C42 C43 120.1(6) . .
C41 C42 C45 121.4(6) . .
C43 C42 C45 118.5(6) . .
C42 C43 C44 118.4(6) . .
C39 C44 C43 122.1(6) . .
O5 C45 O6 120.8(6) . .
O5 C45 C42 120.5(7) . .
O6 C45 C42 118.6(7) . .
O5 C45 Tb1 63.3(3) . 3_565
O6 C45 Tb1 58.0(3) . 3_565
C42 C45 Tb1 170.4(5) . 3_565
N7 C46 N8 111.5(5) . .
N7 C46 C64 121.7(5) . .
N8 C46 C64 126.8(5) . .
C48 C47 N7 109.3(5) . .
C48 C47 C52 120.8(6) . .
N7 C47 C52 129.8(6) . .
C49 C48 C47 121.4(6) . .
C49 C48 N8 133.1(6) . .
C47 C48 N8 105.5(5) . .
C50 C49 C48 117.9(7) . .
C49 C50 C51 122.6(7) . .
C52 C51 C50 120.0(7) . .
C51 C52 C47 117.2(7) . .
N8 C53 C54 112.0(5) . .
C55 C54 C59 119.0(7) . .
C55 C54 C53 119.7(6) . .
C59 C54 C53 121.3(6) . .
C56 C55 C54 120.8(6) . .
C55 C56 C57 121.0(7) . .
C58 C57 C56 118.4(7) . .
C58 C57 C60 118.3(6) . .
C56 C57 C60 123.2(7) . .
C59 C58 C57 120.2(6) . .
C58 C59 C54 120.6(7) . .
O7 C60 O8 122.2(8) . .
O7 C60 C57 124.8(7) . .
O8 C60 C57 113.0(7) . .
N9 C61 C1 107.6(5) . .
N9 C62 C16 112.0(5) . .
N10 C63 C31 113.0(5) . .
N10 C64 C46 107.9(5) . .
N9 C65 C66 110.8(5) . .
N10 C66 C65 110.1(4) . .
C1 N1 C2 104.7(5) . .
C1 N1 Zn1 112.3(4) . .
C2 N1 Zn1 142.8(4) . .
C1 N2 C3 106.3(5) . .
C1 N2 C8 127.0(5) . .
C3 N2 C8 126.5(5) . .
C16 N3 C17 105.1(5) . .
C16 N3 Zn1 112.9(4) . .
C17 N3 Zn1 136.0(4) . .
C16 N4 C18 106.3(5) . .
C16 N4 C23 126.4(5) . .
C18 N4 C23 124.7(5) . .
C31 N5 C32 105.4(5) . .
C31 N5 Zn1 114.2(4) . .
C32 N5 Zn1 139.1(4) . .
C31 N6 C33 107.7(5) . .
C31 N6 C38 127.4(5) . .
C33 N6 C38 122.7(5) . .
C46 N7 C47 106.1(5) . .
C46 N7 Zn1 112.5(4) . .
C47 N7 Zn1 140.8(4) . .
C46 N8 C48 107.4(5) . .
C46 N8 C53 128.2(5) . .
C48 N8 C53 124.2(5) . .
C61 N9 C62 111.0(5) . .
C61 N9 C65 114.8(5) . .
C62 N9 C65 111.9(5) . .
C61 N9 Zn1 102.6(3) . .
C62 N9 Zn1 110.0(3) . .
C65 N9 Zn1 105.9(3) . .
C66 N10 C64 113.7(4) . .
C66 N10 C63 111.8(5) . .
C64 N10 C63 111.4(4) . .
C66 N10 Zn1 107.1(3) . .
C64 N10 Zn1 103.4(3) . .
C63 N10 Zn1 108.9(3) . .
C15 O1 Tb1 135.2(5) . .
C15 O2 Tb1 136.3(4) . 3_665
C30 O3 Tb1 101.5(4) . 1_545
C30 O4 Tb1 163.3(4) 3_655 .
C30 O4 Tb1 87.2(4) 3_655 3_665
Tb1 O4 Tb1 101.63(15) . 3_665
C45 O5 Tb1 90.1(4) . 3_565
C45 O6 Tb1 95.0(4) . 3_565
N1 Zn1 N7 127.73(18) . .
N1 Zn1 N5 94.02(18) . .
N7 Zn1 N5 91.54(19) . .
N1 Zn1 N3 91.33(19) . .
N7 Zn1 N3 94.30(19) . .
N5 Zn1 N3 167.29(19) . .
N1 Zn1 N10 155.21(17) . .
N7 Zn1 N10 76.58(17) . .
N5 Zn1 N10 78.97(17) . .
N3 Zn1 N10 91.40(17) . .
N1 Zn1 N9 77.31(17) . .
N7 Zn1 N9 154.34(18) . .
N5 Zn1 N9 92.05(18) . .
N3 Zn1 N9 77.87(17) . .
N10 Zn1 N9 79.20(16) . .
Br4 Zn2 Br1 110.71(4) . .
Br4 Zn2 Br3 109.82(5) . .
Br1 Zn2 Br3 109.25(5) . .
Br4 Zn2 Br2 109.18(5) . .
Br1 Zn2 Br2 109.06(4) . .
Br3 Zn2 Br2 108.80(5) . .
O1 Tb1 O2 138.14(16) . 3_665
O1 Tb1 O4 78.70(16) . .
O2 Tb1 O4 74.58(15) 3_665 .
O1 Tb1 O6 137.91(18) . 3_565
O2 Tb1 O6 81.35(18) 3_665 3_565
O4 Tb1 O6 137.80(16) . 3_565
O1 Tb1 O3 91.76(16) . 1_565
O2 Tb1 O3 80.36(16) 3_665 1_565
O4 Tb1 O3 128.02(15) . 1_565
O6 Tb1 O3 79.74(17) 3_565 1_565
O1 Tb1 O1W 75.79(17) . .
O2 Tb1 O1W 129.56(17) 3_665 .
O4 Tb1 O1W 81.12(16) . .
O6 Tb1 O1W 88.53(19) 3_565 .
O3 Tb1 O1W 145.97(17) 1_565 .
O1 Tb1 O5 84.49(16) . 3_565
O2 Tb1 O5 131.11(16) 3_665 3_565
O4 Tb1 O5 151.69(16) . 3_565
O6 Tb1 O5 53.45(18) 3_565 3_565
O3 Tb1 O5 74.67(15) 1_565 3_565
O1W Tb1 O5 72.71(16) . 3_565
O1 Tb1 O4 70.95(15) . 3_665
O2 Tb1 O4 72.50(15) 3_665 3_665
O4 Tb1 O4 78.37(15) . 3_665
O6 Tb1 O4 126.36(17) 3_565 3_665
O3 Tb1 O4 50.64(14) 1_565 3_665
O1W Tb1 O4 143.63(15) . 3_665
O5 Tb1 O4 117.34(14) 3_565 3_665
O1 Tb1 O2W 137.1(3) . .
O2 Tb1 O2W 65.6(3) 3_665 .
O4 Tb1 O2W 76.8(2) . .
O6 Tb1 O2W 61.7(2) 3_565 .
O3 Tb1 O2W 130.9(3) 1_565 .
O1W Tb1 O2W 66.1(3) . .
O5 Tb1 O2W 101.5(2) 3_565 .
O4 Tb1 O2W 135.5(2) 3_665 .
O1 Tb1 C45 111.0(2) . 3_565
O2 Tb1 C45 106.0(2) 3_665 3_565
O4 Tb1 C45 157.16(17) . 3_565
O6 Tb1 C45 27.02(19) 3_565 3_565
O3 Tb1 C45 73.58(17) 1_565 3_565
O1W Tb1 C45 81.49(18) . 3_565
O5 Tb1 C45 26.58(18) 3_565 3_565
O4 Tb1 C45 124.01(16) 3_665 3_565
O2W Tb1 C45 82.7(3) . 3_565
O1 Tb1 C30 82.16(16) . 1_565
O2 Tb1 C30 73.62(17) 3_665 1_565
O4 Tb1 C30 103.49(17) . 1_565
O6 Tb1 C30 102.20(19) 3_565 1_565
O3 Tb1 C30 24.82(15) 1_565 1_565
O1W Tb1 C30 156.18(18) . 1_565
O5 Tb1 C30 96.51(17) 3_565 1_565
O4 Tb1 C30 25.90(15) 3_665 1_565
O2W Tb1 C30 137.7(3) . 1_565
C45 Tb1 C30 98.39(18) 3_565 1_565
O1 Tb1 Tb1 70.01(11) . 3_665
O2 Tb1 Tb1 68.50(11) 3_665 3_665
O4 Tb1 Tb1 42.25(11) . 3_665
O6 Tb1 Tb1 148.52(15) 3_565 3_665
O3 Tb1 Tb1 86.30(11) 1_565 3_665
O1W Tb1 Tb1 117.37(11) . 3_665
O5 Tb1 Tb1 147.69(11) 3_565 3_665
O4 Tb1 Tb1 36.13(9) 3_665 3_665
O2W Tb1 Tb1 110.6(2) . 3_665
C45 Tb1 Tb1 159.84(13) 3_565 3_665
C30 Tb1 Tb1 61.51(13) 1_565 3_665

loop_
_geom_bond_atom_site_label_1
_geom_bond_atom_site_label_2
_geom_bond_distance
_geom_bond_site_symmetry_2
C1 N1 1.326(7) .
C1 N2 1.361(7) .
C1 C61 1.508(8) .
C2 C3 1.394(8) .
C2 N1 1.406(7) .
C2 C7 1.408(9) .
C3 C4 1.388(9) .
C3 N2 1.398(8) .
C4 C5 1.344(10) .
C5 C6 1.395(11) .
C6 C7 1.378(10) .
C8 N2 1.452(7) .
C8 C9 1.515(9) .
C9 C10 1.368(9) .
C9 C14 1.369(9) .
C10 C11 1.393(10) .
C11 C12 1.417(8) .
C12 C13 1.390(9) .
C12 C15 1.484(9) .
C13 C14 1.375(10) .
C15 O2 1.254(8) .
C15 O1 1.279(7) .
C16 N3 1.315(7) .
C16 N4 1.342(7) .
C16 C62 1.491(8) .
C17 N3 1.387(7) .
C17 C18 1.395(9) .
C17 C22 1.403(8) .
C18 N4 1.380(7) .
C18 C19 1.393(9) .
C19 C20 1.356(10) .
C20 C21 1.370(11) .
C21 C22 1.389(10) .
C23 N4 1.455(7) .
C23 C24 1.519(8) .
C24 C25 1.392(8) .
C24 C29 1.394(8) .
C25 C26 1.385(8) .
C26 C27 1.373(8) .
C27 C28 1.366(8) .
C27 C30 1.509(8) .
C28 C29 1.378(8) .
C30 O3 1.242(7) .
C30 O4 1.268(7) 3_655
C30 Tb1 2.899(6) 1_545
C31 N5 1.329(7) .
C31 N6 1.334(7) .
C31 C63 1.487(8) .
C32 N5 1.393(7) .
C32 C37 1.400(9) .
C32 C33 1.399(9) .
C33 N6 1.372(8) .
C33 C34 1.382(9) .
C34 C35 1.388(11) .
C35 C36 1.382(12) .
C36 C37 1.392(10) .
C38 N6 1.471(8) .
C38 C39 1.504(8) .
C39 C44 1.381(9) .
C39 C40 1.389(9) .
C40 C41 1.381(9) .
C41 C42 1.375(9) .
C42 C43 1.386(9) .
C42 C45 1.491(9) .
C43 C44 1.413(8) .
C45 O5 1.249(8) .
C45 O6 1.273(8) .
C45 Tb1 2.792(7) 3_565
C46 N7 1.326(7) .
C46 N8 1.365(7) .
C46 C64 1.491(8) .
C47 C48 1.390(8) .
C47 N7 1.392(7) .
C47 C52 1.396(9) .
C48 C49 1.367(9) .
C48 N8 1.390(7) .
C49 C50 1.350(11) .
C50 C51 1.394(11) .
C51 C52 1.386(10) .
C53 N8 1.456(7) .
C53 C54 1.498(9) .
C54 C55 1.365(9) .
C54 C59 1.386(8) .
C55 C56 1.362(10) .
C56 C57 1.389(9) .
C57 C58 1.382(9) .
C57 C60 1.480(10) .
C58 C59 1.376(10) .
C60 O7 1.208(8) .
C60 O8 1.342(9) .
C61 N9 1.461(7) .
C62 N9 1.479(7) .
C63 N10 1.482(8) .
C64 N10 1.477(7) .
C65 N9 1.497(7) .
C65 C66 1.515(8) .
C66 N10 1.475(7) .
N1 Zn1 2.078(5) .
N3 Zn1 2.154(5) .
N5 Zn1 2.122(5) .
N7 Zn1 2.090(5) .
N9 Zn1 2.286(5) .
N10 Zn1 2.282(4) .
O1 Tb1 2.319(5) .
O2 Tb1 2.325(5) 3_665
O1W Tb1 2.429(5) .
O3 Tb1 2.383(4) 1_545
O2W Tb1 2.676(9) .
O4 C30 1.268(7) 3_655
O4 Tb1 2.342(4) .
O4 Tb1 2.671(4) 3_665
O5 Tb1 2.495(4) 3_565
O6 Tb1 2.377(4) 3_565
Zn2 Br4 2.3895(12) .
Zn2 Br1 2.3939(11) .
Zn2 Br3 2.4089(12) .
Zn2 Br2 2.4121(12) .
Tb1 O2 2.325(5) 3_665
Tb1 O6 2.377(4) 3_565
Tb1 O3 2.383(4) 1_565
Tb1 O5 2.495(4) 3_565
Tb1 O4 2.671(4) 3_665
Tb1 C45 2.792(7) 3_565
Tb1 C30 2.899(6) 1_565
Tb1 Tb1 3.8909(6) 3_665
